data_4066705
loop_
_publ_author_name
'D&#x2019;Amora, Angela'
'Fanfoni, Lidia'
'Cozzula, Daniela'
'Guidolin, Nicol'
'Zangrando, Ennio'
'Felluga, Fulvia'
'Gladiali, Serafino'
'Benedetti, Fabio'
'Milani, Barbara'

_publ_section_title
;
 Addressing the Poly- to Oligo-ketone Selectivity in Styrene Carbonylation
 Catalyzed by Palladium/bpy Complexes. Effect of the 6-Alkyl Substitution
;
_journal_issue 20
_journal_name_full Organometallics
_journal_page_first 4472
_journal_paper_doi 10.1021/om100585x
_journal_volume 29
_journal_year 2010
_chemical_formula_moiety 'C14 H17 Cl N2 O Pd'
_chemical_formula_sum 'C14 H17 Cl N2 O Pd'
_chemical_formula_weight 371.15
_chemical_name_systematic
;
 ?
;
_space_group_IT_number 61
_symmetry_cell_setting orthorhombic
_symmetry_space_group_name_Hall '-P 2ac 2ab'
_symmetry_space_group_name_H-M 'P b c a'
_atom_sites_solution_hydrogens geom
_atom_sites_solution_primary direct
_atom_sites_solution_secondary difmap
_audit_creation_method SHELXL-97
_cell_angle_alpha 90.00
_cell_angle_beta 90.00
_cell_angle_gamma 90.00
_cell_formula_units_Z 8
_cell_length_a 16.112(4)
_cell_length_b 9.467(3)
_cell_length_c 19.243(4)
_cell_measurement_temperature 293(2)
_cell_volume 2935.2(13)
_computing_cell_refinement 'Denzo (Otwinowski & Minor 1997)'
_computing_data_collection 'XPRESS (MacScience, 2002)'
_computing_data_reduction 'Denzo and Scalepack (Otwinowski & Minor 1997)'
_computing_molecular_graphics 'Ortep3 for Windows (Farrugia,1997)'
_computing_publication_material 'Wingx 1.80.05 (Farrugia, 1999)'
_computing_structure_refinement 'SHELX97 (Sheldrick, 2008)'
_computing_structure_solution 'SHELX97 (Sheldrick, 2008)'
_diffrn_ambient_temperature 293(2)
_diffrn_measured_fraction_theta_full 0.956
_diffrn_measured_fraction_theta_max 0.956
_diffrn_measurement_device_type 'Enraf-Nonius dip1030 image plate  diffractometer'
_diffrn_measurement_method '\f-scans with narrow frames'
_diffrn_radiation_monochromator graphite
_diffrn_radiation_source 'fine-focus sealed tube'
_diffrn_radiation_type Mok\a
_diffrn_radiation_wavelength 0.71073
_diffrn_reflns_av_R_equivalents 0.0450
_diffrn_reflns_av_sigmaI/netI 0.0443
_diffrn_reflns_limit_h_max 20
_diffrn_reflns_limit_h_min -20
_diffrn_reflns_limit_k_max 11
_diffrn_reflns_limit_k_min -11
_diffrn_reflns_limit_l_max 24
_diffrn_reflns_limit_l_min -24
_diffrn_reflns_number 33849
_diffrn_reflns_theta_full 27.09
_diffrn_reflns_theta_max 27.09
_diffrn_reflns_theta_min 2.71
_exptl_absorpt_coefficient_mu 1.439
_exptl_absorpt_correction_T_max 0.6187
_exptl_absorpt_correction_T_min 0.5232
_exptl_absorpt_correction_type refdelf
_exptl_absorpt_process_details
;
Parkin S,Moezzi B & Hope H, (1995) J. Appl. Cryst. 28, 53-56
Quadratic fit to sin(theta)/lambda - 18 parameters
;
_exptl_crystal_colour yellow
_exptl_crystal_density_diffrn 1.680
_exptl_crystal_density_method 'not measured'
_exptl_crystal_description block
_exptl_crystal_F_000 1488
_exptl_crystal_size_max 0.40
_exptl_crystal_size_mid 0.35
_exptl_crystal_size_min 0.30
_refine_diff_density_max 0.664
_refine_diff_density_min -0.343
_refine_diff_density_rms 0.102
_refine_ls_extinction_method none
_refine_ls_goodness_of_fit_ref 0.833
_refine_ls_hydrogen_treatment constr
_refine_ls_matrix_type full
_refine_ls_number_parameters 175
_refine_ls_number_reflns 3093
_refine_ls_number_restraints 0
_refine_ls_restrained_S_all 0.833
_refine_ls_R_factor_all 0.0675
_refine_ls_R_factor_gt 0.0412
_refine_ls_shift/su_max 0.000
_refine_ls_shift/su_mean 0.000
_refine_ls_structure_factor_coef Fsqd
_refine_ls_weighting_details 'calc w=1/[\s^2^(Fo^2^)+(0.0653P)^2^+0.0000P] where P=(Fo^2^+2Fc^2^)/3'
_refine_ls_weighting_scheme calc
_refine_ls_wR_factor_gt 0.0986
_refine_ls_wR_factor_ref 0.1074
_reflns_number_gt 1759
_reflns_number_total 3093
_reflns_threshold_expression >2\s(I)
_cod_data_source_file om100585x_si_003.cif
_cod_data_source_block 1a
_cod_original_sg_symbol_H-M 'P bca'
_cod_database_code 4066705

loop_
_symmetry_equiv_pos_as_xyz
'x, y, z'
'-x+1/2, -y, z+1/2'
'x+1/2, -y+1/2, -z'
'-x, y+1/2, -z+1/2'
'-x, -y, -z'
'x-1/2, y, -z-1/2'
'-x-1/2, y-1/2, z'
'x, -y-1/2, z-1/2'

loop_
_atom_site_label
_atom_site_type_symbol
_atom_site_fract_x
_atom_site_fract_y
_atom_site_fract_z
_atom_site_U_iso_or_equiv
_atom_site_adp_type
_atom_site_occupancy
_atom_site_symmetry_multiplicity
_atom_site_calc_flag
_atom_site_refinement_flags
Pd Pd 0.086196(18) 0.41456(3) 0.152033(16) 0.07065(16) Uani 1 1 d .
Cl1 Cl -0.00370(7) 0.24350(12) 0.11088(6) 0.0909(4) Uani 1 1 d .
N1 N 0.1692(2) 0.5470(3) 0.19977(17) 0.0720(9) Uani 1 1 d .
N2 N 0.1990(2) 0.3842(3) 0.08641(17) 0.0690(8) Uani 1 1 d .
O1 O 0.1619(3) 0.1787(5) -0.0674(2) 0.1356(15) Uani 1 1 d .
C1 C 0.1526(3) 0.6375(5) 0.2514(2) 0.0829(12) Uani 1 1 d .
H1 H 0.0976 0.6492 0.2648 0.100 Uiso 1 1 calc R
C2 C 0.2118(3) 0.7134(5) 0.2854(2) 0.0890(13) Uani 1 1 d .
H2 H 0.1973 0.7749 0.3210 0.107 Uiso 1 1 calc R
C3 C 0.2927(3) 0.6975(5) 0.2661(3) 0.0868(13) Uani 1 1 d .
H3 H 0.3345 0.7464 0.2892 0.104 Uiso 1 1 calc R
C4 C 0.3117(3) 0.6075(4) 0.2119(2) 0.0785(12) Uani 1 1 d .
H4 H 0.3663 0.5984 0.1969 0.094 Uiso 1 1 calc R
C5 C 0.2490(3) 0.5310(4) 0.1800(2) 0.0680(10) Uani 1 1 d .
C6 C 0.2662(3) 0.4327(4) 0.1219(2) 0.0718(11) Uani 1 1 d .
C7 C 0.3460(3) 0.3928(5) 0.1047(3) 0.1002(15) Uani 1 1 d .
H7 H 0.3910 0.4242 0.1308 0.120 Uiso 1 1 calc R
C8 C 0.3579(3) 0.3056(6) 0.0482(3) 0.1150(18) Uani 1 1 d .
H8 H 0.4108 0.2739 0.0368 0.138 Uiso 1 1 calc R
C9 C 0.2917(3) 0.2668(6) 0.0097(3) 0.1037(15) Uani 1 1 d .
H9 H 0.2994 0.2122 -0.0300 0.124 Uiso 1 1 calc R
C10 C 0.2126(3) 0.3079(4) 0.0288(2) 0.0777(11) Uani 1 1 d .
C11 C -0.0049(3) 0.4595(6) 0.2214(3) 0.1046(16) Uani 1 1 d .
H11A H -0.0142 0.5597 0.2224 0.157 Uiso 1 1 calc R
H11B H 0.0116 0.4279 0.2668 0.157 Uiso 1 1 calc R
H11C H -0.0550 0.4123 0.2079 0.157 Uiso 1 1 calc R
C12 C 0.1378(3) 0.2746(5) -0.0159(3) 0.0910(13) Uani 1 1 d .
H12 H 0.0945 0.2318 0.0130 0.109 Uiso 1 1 calc R
C13 C 0.1045(4) 0.4083(6) -0.0490(4) 0.135(2) Uani 1 1 d .
H13A H 0.0569 0.3859 -0.0769 0.202 Uiso 1 1 calc R
H13B H 0.1466 0.4498 -0.0777 0.202 Uiso 1 1 calc R
H13C H 0.0888 0.4740 -0.0133 0.202 Uiso 1 1 calc R
C14 C 0.1076(5) 0.0810(6) -0.0834(5) 0.174(4) Uani 1 1 d .
H14A H 0.0595 0.1244 -0.1037 0.261 Uiso 1 1 calc R
H14B H 0.0917 0.0309 -0.0421 0.261 Uiso 1 1 calc R
H14C H 0.1318 0.0163 -0.1160 0.261 Uiso 1 1 calc R

loop_
_atom_site_aniso_label
_atom_site_aniso_U_11
_atom_site_aniso_U_22
_atom_site_aniso_U_33
_atom_site_aniso_U_23
_atom_site_aniso_U_13
_atom_site_aniso_U_12
Pd 0.0520(2) 0.0913(3) 0.0687(2) -0.00547(15) 0.00223(14) -0.00343(15)
Cl1 0.0698(7) 0.1125(9) 0.0905(8) -0.0114(6) 0.0037(6) -0.0243(6)
N1 0.057(2) 0.091(2) 0.068(2) -0.0013(18) 0.0027(17) -0.0031(16)
N2 0.058(2) 0.085(2) 0.063(2) -0.0019(17) 0.0087(16) 0.0031(16)
O1 0.136(3) 0.162(3) 0.109(3) -0.058(3) 0.031(3) -0.051(3)
C1 0.071(3) 0.102(3) 0.076(3) -0.014(2) 0.005(2) -0.002(2)
C2 0.083(3) 0.106(3) 0.078(3) -0.011(2) -0.003(3) -0.008(3)
C3 0.085(3) 0.099(3) 0.077(3) -0.003(3) -0.022(3) -0.012(3)
C4 0.058(3) 0.097(3) 0.080(3) 0.005(3) -0.007(2) -0.006(2)
C5 0.059(3) 0.083(2) 0.061(2) 0.005(2) -0.003(2) 0.001(2)
C6 0.056(3) 0.094(3) 0.065(2) 0.006(2) 0.004(2) 0.000(2)
C7 0.058(3) 0.147(4) 0.096(4) -0.013(3) 0.006(2) 0.007(3)
C8 0.071(4) 0.159(5) 0.114(4) -0.029(4) 0.017(3) 0.022(3)
C9 0.084(4) 0.132(4) 0.096(4) -0.028(3) 0.022(3) 0.008(3)
C10 0.071(3) 0.089(3) 0.074(3) -0.004(2) 0.009(2) -0.001(2)
C11 0.061(3) 0.149(4) 0.104(4) -0.044(3) 0.028(3) -0.010(3)
C12 0.082(3) 0.111(4) 0.080(3) -0.029(3) 0.013(3) -0.013(3)
C13 0.124(5) 0.153(6) 0.127(6) -0.027(4) -0.049(4) 0.009(4)
C14 0.210(9) 0.124(5) 0.187(8) -0.052(5) 0.050(7) -0.066(5)

loop_
_atom_type_symbol
_atom_type_description
_atom_type_scat_dispersion_real
_atom_type_scat_dispersion_imag
_atom_type_scat_source
C C 0.0033 0.0016 'International Tables Vol C Tables 4.2.6.8 and 6.1.1.4'
H H 0.0000 0.0000 'International Tables Vol C Tables 4.2.6.8 and 6.1.1.4'
N N 0.0061 0.0033 'International Tables Vol C Tables 4.2.6.8 and 6.1.1.4'
O O 0.0106 0.0060 'International Tables Vol C Tables 4.2.6.8 and 6.1.1.4'
Pd Pd -0.9988 1.0072 'International Tables Vol C Tables 4.2.6.8 and 6.1.1.4'
Cl Cl 0.1484 0.1585 'International Tables Vol C Tables 4.2.6.8 and 6.1.1.4'

loop_
_geom_angle_atom_site_label_1
_geom_angle_atom_site_label_2
_geom_angle_atom_site_label_3
_geom_angle
C11 Pd N1 92.79(18)
C11 Pd N2 171.22(17)
N1 Pd N2 78.51(13)
C11 Pd Cl1 85.38(14)
N1 Pd Cl1 171.96(9)
N2 Pd Cl1 103.07(9)
C1 N1 C5 118.2(4)
C1 N1 Pd 126.4(3)
C5 N1 Pd 115.2(3)
C10 N2 C6 117.9(4)
C10 N2 Pd 132.0(3)
C6 N2 Pd 108.7(3)
C14 O1 C12 116.1(5)
N1 C1 C2 123.7(4)
C1 C2 C3 118.8(4)
C2 C3 C4 119.0(4)
C3 C4 C5 119.7(4)
N1 C5 C4 120.7(4)
N1 C5 C6 117.5(4)
C4 C5 C6 121.8(4)
N2 C6 C7 121.9(4)
N2 C6 C5 116.3(4)
C7 C6 C5 121.8(4)
C8 C7 C6 118.8(5)
C9 C8 C7 119.1(5)
C8 C9 C10 120.4(5)
N2 C10 C9 121.4(4)
N2 C10 C12 116.9(4)
C9 C10 C12 121.6(4)
O1 C12 C10 108.5(4)
O1 C12 C13 110.0(5)
C10 C12 C13 110.3(4)

loop_
_geom_bond_atom_site_label_1
_geom_bond_atom_site_label_2
_geom_bond_distance
Pd C11 2.028(4)
Pd N1 2.051(3)
Pd N2 2.232(3)
Pd Cl1 2.3124(11)
N1 C1 1.339(5)
N1 C5 1.349(5)
N2 C10 1.342(5)
N2 C6 1.359(5)
O1 C14 1.310(6)
O1 C12 1.398(5)
C1 C2 1.360(6)
C2 C3 1.364(6)
C3 C4 1.381(6)
C4 C5 1.387(6)
C5 C6 1.481(6)
C6 C7 1.381(6)
C7 C8 1.378(7)
C8 C9 1.350(7)
C9 C10 1.383(6)
C10 C12 1.513(6)
C12 C13 1.516(7)

loop_
_geom_torsion_atom_site_label_1
_geom_torsion_atom_site_label_2
_geom_torsion_atom_site_label_3
_geom_torsion_atom_site_label_4
_geom_torsion
C11 Pd N1 C1 -8.1(4)
N2 Pd N1 C1 173.1(4)
Cl1 Pd N1 C1 -84.7(8)
C11 Pd N1 C5 166.2(3)
N2 Pd N1 C5 -12.6(3)
Cl1 Pd N1 C5 89.6(8)
C11 Pd N2 C10 175.3(12)
N1 Pd N2 C10 -176.9(4)
Cl1 Pd N2 C10 11.2(4)
C11 Pd N2 C6 9.3(13)
N1 Pd N2 C6 17.2(3)
Cl1 Pd N2 C6 -154.8(2)
C5 N1 C1 C2 -0.5(7)
Pd N1 C1 C2 173.7(3)
N1 C1 C2 C3 0.1(7)
C1 C2 C3 C4 1.5(6)
C2 C3 C4 C5 -2.7(6)
C1 N1 C5 C4 -0.8(6)
Pd N1 C5 C4 -175.6(3)
C1 N1 C5 C6 -178.7(4)
Pd N1 C5 C6 6.4(5)
C3 C4 C5 N1 2.3(6)
C3 C4 C5 C6 -179.8(4)
C10 N2 C6 C7 -7.3(6)
Pd N2 C6 C7 160.9(4)
C10 N2 C6 C5 172.7(3)
Pd N2 C6 C5 -19.1(4)
N1 C5 C6 N2 9.9(5)
C4 C5 C6 N2 -168.0(4)
N1 C5 C6 C7 -170.1(4)
C4 C5 C6 C7 12.0(7)
N2 C6 C7 C8 2.6(7)
C5 C6 C7 C8 -177.4(5)
C6 C7 C8 C9 2.8(9)
C7 C8 C9 C10 -3.4(9)
C6 N2 C10 C9 6.7(6)
Pd N2 C10 C9 -158.2(4)
C6 N2 C10 C12 -170.7(4)
Pd N2 C10 C12 24.4(6)
C8 C9 C10 N2 -1.5(8)
C8 C9 C10 C12 175.8(5)
C14 O1 C12 C10 142.2(6)
C14 O1 C12 C13 -97.1(7)
N2 C10 C12 O1 -171.7(4)
C9 C10 C12 O1 10.9(7)
N2 C10 C12 C13 67.8(6)
C9 C10 C12 C13 -109.6(6)
